data_2240036
loop_
_publ_author_name
'Smith, Graham'
'Lynch, Daniel E.'

_publ_section_title
;
 Crystal structures of the co-crystalline adduct
 5-(4-bromophenyl)-1,3,4-thiadiazol-2-amine--4-nitrobenzoic acid (1/1) and
 the salt 2-amino-5-(4-bromophenyl)-1,3,4-thiadiazol-3-ium
 2-carboxy-4,6-dinitrophenolate
;
_journal_coeditor_code LH5731
_journal_issue 11
_journal_name_full 'Acta Crystallographica Section E'
_journal_page_first 294
_journal_page_last 297
_journal_paper_doi 10.1107/S1600536814021138
_journal_volume 70
_journal_year 2014
_chemical_formula_iupac 'C8 H7 Br N3 S + , C7 H3 N2 O7 -'
_chemical_formula_moiety 'C8 H7 Br N3 S, C7 H3 N2 O7'
_chemical_formula_sum 'C15 H10 Br N5 O7 S'
_chemical_formula_weight 484.25
_chemical_name_common
;
2-Amino-5-(4-bromophenyl)-1,3,4-thiadiazol-3-ium 3,5-dinitrosalicylate
;
_chemical_name_systematic
;
2-Amino-5-(4-bromophenyl)-1,3,4-thiadiazol-3-ium 2-carboxy-4,6-dinitrophenolate
;
_space_group_IT_number 2
_symmetry_cell_setting triclinic
_symmetry_space_group_name_Hall '-P 1'
_symmetry_space_group_name_H-M 'P -1'
_atom_sites_solution_hydrogens geom
_atom_sites_solution_primary direct
_atom_sites_solution_secondary difmap
_audit_creation_method SHELXL-97
_cell_angle_alpha 88.884(4)
_cell_angle_beta 82.438(5)
_cell_angle_gamma 85.470(4)
_cell_formula_units_Z 2
_cell_length_a 5.8017(3)
_cell_length_b 10.1903(5)
_cell_length_c 15.1592(9)
_cell_measurement_reflns_used 1277
_cell_measurement_temperature 200.0(10)
_cell_measurement_theta_max 24.84
_cell_measurement_theta_min 3.63
_cell_volume 885.62(8)
_computing_cell_refinement
;
CrysAlis PRO (Agilent, 2013)
;
_computing_data_collection
;
CrysAlis PRO (Agilent, 2013)
;
_computing_data_reduction
;
CrysAlis PRO (Agilent, 2013)
;
_computing_molecular_graphics
;
PLATON (Spek, 2009)
;
_computing_publication_material
;
PLATON (Spek, 2009)
;
_computing_structure_refinement
;
SHELXL97 (Sheldrick, 2008) within WinGX (Farrugia, 2012)
;
_computing_structure_solution
;
SIR92 (Altomare <i>et al.</i>, 1993)
;
_diffrn_ambient_temperature 200.0(10)
_diffrn_detector_area_resol_mean 16.077
_diffrn_measured_fraction_theta_full 0.998
_diffrn_measured_fraction_theta_max 0.998
_diffrn_measurement_device_type 'Oxford Diffraction Gemini-S CCD detector diffractometer'
_diffrn_measurement_method '\w scans'
_diffrn_radiation_monochromator graphite
_diffrn_radiation_source 'Enhance (Mo) X-ray source'
_diffrn_radiation_type MoK\a
_diffrn_radiation_wavelength 0.71073
_diffrn_reflns_av_R_equivalents 0.0446
_diffrn_reflns_av_sigmaI/netI 0.0779
_diffrn_reflns_limit_h_max 7
_diffrn_reflns_limit_h_min -7
_diffrn_reflns_limit_k_max 12
_diffrn_reflns_limit_k_min -11
_diffrn_reflns_limit_l_max 9
_diffrn_reflns_limit_l_min -18
_diffrn_reflns_number 5742
_diffrn_reflns_theta_full 25.99
_diffrn_reflns_theta_max 25.99
_diffrn_reflns_theta_min 3.36
_diffrn_standards_number 0
_exptl_absorpt_coefficient_mu 2.492
_exptl_absorpt_correction_T_max 0.980
_exptl_absorpt_correction_T_min 0.903
_exptl_absorpt_correction_type multi-scan
_exptl_absorpt_process_details
;
(CrysAlis PRO; Agilent, 2013)
;
_exptl_crystal_colour yellow
_exptl_crystal_density_diffrn 1.816
_exptl_crystal_density_method 'not measured'
_exptl_crystal_description block
_exptl_crystal_F_000 484
_exptl_crystal_size_max 0.25
_exptl_crystal_size_mid 0.20
_exptl_crystal_size_min 0.18
_refine_diff_density_max 0.778
_refine_diff_density_min -0.817
_refine_ls_extinction_coef 0.042(3)
_refine_ls_extinction_expression FC^*^=KFC[1+0.001XFC^2^\L^3^/SIN(2\Q)]^-1/4^
_refine_ls_extinction_method SHELXL97
_refine_ls_goodness_of_fit_ref 1.083
_refine_ls_hydrogen_treatment constr
_refine_ls_matrix_type full
_refine_ls_number_parameters 263
_refine_ls_number_reflns 3458
_refine_ls_number_restraints 0
_refine_ls_restrained_S_all 1.083
_refine_ls_R_factor_all 0.0852
_refine_ls_R_factor_gt 0.0576
_refine_ls_shift/su_max 0.000
_refine_ls_shift/su_mean 0.000
_refine_ls_structure_factor_coef Fsqd
_refine_ls_weighting_details 'calc w=1/[\s^2^(Fo^2^)+(0.0545P)^2^] where P=(Fo^2^+2Fc^2^)/3'
_refine_ls_weighting_scheme calc
_refine_ls_wR_factor_gt 0.1196
_refine_ls_wR_factor_ref 0.1340
_reflns_number_gt 2479
_reflns_number_total 3458
_reflns_threshold_expression I>2\s(I)
_cod_data_source_file lh5731sup1.cif
_cod_data_source_block II
_cod_database_code 2240036
_cod_database_fobs_code 2240036

loop_
_symmetry_equiv_pos_as_xyz
'x, y, z'
'-x, -y, -z'

loop_
_atom_site_aniso_label
_atom_site_aniso_U_11
_atom_site_aniso_U_22
_atom_site_aniso_U_33
_atom_site_aniso_U_12
_atom_site_aniso_U_13
_atom_site_aniso_U_23
O2A 0.0266(15) 0.0346(17) 0.0350(17) 0.0035(14) 0.0012(13) 0.0106(13)
O11A 0.0373(17) 0.0299(17) 0.0412(19) 0.0067(15) -0.0001(15) 0.0131(14)
O12A 0.0308(17) 0.0316(17) 0.047(2) 0.0054(14) -0.0018(15) 0.0162(14)
O31A 0.0378(17) 0.0395(18) 0.0287(17) 0.0007(15) -0.0014(14) 0.0122(14)
O32A 0.0308(16) 0.0224(16) 0.054(2) 0.0070(14) -0.0025(15) 0.0143(14)
O51A 0.0361(18) 0.0377(19) 0.050(2) 0.0159(16) 0.0058(15) 0.0097(16)
O52A 0.0409(18) 0.043(2) 0.044(2) 0.0024(16) 0.0115(15) 0.0174(16)
N3A 0.0237(19) 0.033(2) 0.033(2) -0.0017(17) -0.0063(17) 0.0097(17)
N5A 0.030(2) 0.029(2) 0.033(2) 0.0013(18) 0.0012(17) 0.0010(17)
C1A 0.027(2) 0.019(2) 0.028(2) -0.0007(18) -0.0072(18) 0.0040(17)
C2A 0.025(2) 0.025(2) 0.026(2) 0.0018(19) -0.0040(18) 0.0008(18)
C3A 0.027(2) 0.023(2) 0.027(2) -0.0026(19) -0.0055(18) 0.0093(17)
C4A 0.024(2) 0.022(2) 0.028(2) 0.0045(18) -0.0065(18) 0.0022(17)
C5A 0.023(2) 0.026(2) 0.025(2) 0.0037(18) -0.0018(17) -0.0022(17)
C6A 0.029(2) 0.025(2) 0.028(2) -0.0007(19) -0.0041(18) 0.0049(18)
C11A 0.028(2) 0.026(2) 0.034(3) 0.002(2) -0.006(2) 0.001(2)
Br1B 0.0977(5) 0.0413(3) 0.0352(3) -0.0111(3) -0.0151(3) 0.0174(2)
S1B 0.0254(6) 0.0321(6) 0.0341(6) 0.0043(5) 0.0000(5) 0.0122(5)
N3B 0.0258(19) 0.0265(19) 0.032(2) 0.0067(16) -0.0026(16) 0.0086(15)
N4B 0.0283(19) 0.033(2) 0.028(2) 0.0002(17) 0.0002(16) 0.0068(16)
N21B 0.0259(19) 0.034(2) 0.041(2) 0.0075(17) -0.0015(17) 0.0154(17)
C2B 0.026(2) 0.023(2) 0.031(2) -0.0013(19) -0.0047(19) 0.0041(18)
C5B 0.031(2) 0.028(2) 0.027(2) -0.002(2) -0.0016(18) 0.0031(18)
C51B 0.032(2) 0.031(2) 0.024(2) -0.007(2) -0.0022(18) 0.0031(18)
C52B 0.038(3) 0.039(3) 0.036(3) 0.002(2) -0.001(2) 0.000(2)
C53B 0.048(3) 0.048(3) 0.032(3) -0.011(3) 0.005(2) 0.007(2)
C54B 0.059(3) 0.028(2) 0.025(2) -0.009(2) -0.009(2) 0.0066(19)
C55B 0.047(3) 0.035(3) 0.042(3) 0.006(2) -0.006(2) 0.013(2)
C56B 0.038(3) 0.041(3) 0.033(3) 0.003(2) 0.004(2) 0.015(2)

loop_
_atom_site_type_symbol
_atom_site_label
_atom_site_fract_x
_atom_site_fract_y
_atom_site_fract_z
_atom_site_U_iso_or_equiv
_atom_site_thermal_displace_type
_atom_site_calc_flag
_atom_site_refinement_flags
_atom_site_occupancy
O O2A 0.1351(5) 0.6524(3) 0.0207(2) 0.0330(9) Uani d . 1.000
O O11A -0.0271(5) 0.3833(3) 0.2158(2) 0.0373(10) Uani d . 1.000
O O12A 0.2276(5) 0.4583(3) 0.1075(2) 0.0374(10) Uani d . 1.000
O O31A -0.0556(5) 0.8407(3) -0.0818(2) 0.0360(10) Uani d . 1.000
O O32A -0.2559(5) 0.9897(3) 0.0027(2) 0.0367(10) Uani d . 1.000
O O51A -0.8459(5) 0.8277(3) 0.2177(2) 0.0434(11) Uani d . 1.000
O O52A -0.7757(5) 0.6493(3) 0.2912(2) 0.0447(11) Uani d . 1.000
N N3A -0.1754(6) 0.8761(4) -0.0119(2) 0.0298(11) Uani d . 1.000
N N5A -0.7202(6) 0.7301(4) 0.2328(2) 0.0314(12) Uani d . 1.000
C C1A -0.1349(7) 0.5803(4) 0.1393(3) 0.0245(12) Uani d . 1.000
C C2A -0.0684(7) 0.6698(4) 0.0697(3) 0.0255(12) Uani d . 1.000
C C3A -0.2287(7) 0.7776(4) 0.0571(3) 0.0256(12) Uani d . 1.000
C C4A -0.4397(7) 0.7983(4) 0.1105(3) 0.0248(12) Uani d . 1.000
C C5A -0.4948(7) 0.7078(4) 0.1777(3) 0.0251(12) Uani d . 1.000
C C6A -0.3473(7) 0.5999(4) 0.1929(3) 0.0274(12) Uani d . 1.000
C C11A 0.0285(7) 0.4637(4) 0.1578(3) 0.0294(14) Uani d . 1.000
Br Br1B 0.60639(11) -0.41426(5) 0.59418(3) 0.0574(2) Uani d . 1.000
S S1B 0.68942(18) 0.05777(11) 0.23777(7) 0.0314(3) Uani d . 1.000
N N3B 0.2976(6) 0.1838(3) 0.2484(2) 0.0288(11) Uani d . 1.000
N N4B 0.2693(6) 0.0962(3) 0.3171(2) 0.0303(11) Uani d . 1.000
N N21B 0.5551(6) 0.2544(3) 0.1290(2) 0.0346(11) Uani d . 1.000
C C2B 0.5050(7) 0.1784(4) 0.1978(3) 0.0267(12) Uani d . 1.000
C C5B 0.4588(7) 0.0224(4) 0.3197(3) 0.0289(12) Uani d . 1.000
C C51B 0.4894(7) -0.0828(4) 0.3850(3) 0.0289(12) Uani d . 1.000
C C52B 0.3110(8) -0.1094(5) 0.4517(3) 0.0383(17) Uani d . 1.000
C C53B 0.3431(9) -0.2075(5) 0.5136(3) 0.0433(17) Uani d . 1.000
C C54B 0.5553(9) -0.2817(4) 0.5088(3) 0.0368(14) Uani d . 1.000
C C55B 0.7313(9) -0.2594(5) 0.4423(3) 0.0420(17) Uani d . 1.000
C C56B 0.6997(8) -0.1610(5) 0.3807(3) 0.0386(17) Uani d . 1.000
H H4A -0.54410 0.87240 0.10140 0.0300 Uiso c R 1.000
H H6A -0.39030 0.53950 0.23950 0.0330 Uiso c R 1.000
H H12A 0.22100 0.52990 0.07550 0.0560 Uiso d R 1.000
H H3B 0.18380 0.24180 0.23770 0.0350 Uiso c R 1.000
H H21B 0.44930 0.31390 0.11350 0.0410 Uiso c R 1.000
H H22B 0.69490 0.24630 0.09820 0.0410 Uiso c R 1.000
H H52B 0.16500 -0.05930 0.45460 0.0460 Uiso c R 1.000
H H53B 0.22040 -0.22440 0.55940 0.0520 Uiso c R 1.000
H H55B 0.87510 -0.31180 0.43860 0.0500 Uiso c R 1.000
H H56B 0.82260 -0.14590 0.33460 0.0460 Uiso c R 1.000

loop_
_atom_type_symbol
_atom_type_description
_atom_type_scat_dispersion_real
_atom_type_scat_dispersion_imag
_atom_type_scat_source
C C 0.0033 0.0016 'International Tables Vol C Tables 4.2.6.8 and 6.1.1.4'
H H 0.0000 0.0000 'International Tables Vol C Tables 4.2.6.8 and 6.1.1.4'
N N 0.0061 0.0033 'International Tables Vol C Tables 4.2.6.8 and 6.1.1.4'
O O 0.0106 0.0060 'International Tables Vol C Tables 4.2.6.8 and 6.1.1.4'
S S 0.1246 0.1234 'International Tables Vol C Tables 4.2.6.8 and 6.1.1.4'
Br Br -0.2901 2.4595 'International Tables Vol C Tables 4.2.6.8 and 6.1.1.4'

loop_
_geom_angle_atom_site_label_1
_geom_angle_atom_site_label_2
_geom_angle_atom_site_label_3
_geom_angle
_geom_angle_publ_flag
C2B S1B C5B 88.1(2) no
C11A O12A H12A 104.00 no
O32A N3A C3A 117.7(3) no
O31A N3A O32A 123.8(4) no
O31A N3A C3A 118.5(4) no
O51A N5A C5A 118.3(3) no
O51A N5A O52A 123.1(3) no
O52A N5A C5A 118.5(4) no
N4B N3B C2B 117.4(3) no
N3B N4B C5B 110.0(3) no
C2B N3B H3B 121.00 no
N4B N3B H3B 121.00 no
C2B N21B H21B 120.00 no
H21B N21B H22B 120.00 no
C2B N21B H22B 120.00 no
C2A C1A C11A 120.1(4) no
C6A C1A C11A 118.9(4) no
C2A C1A C6A 121.0(4) no
C1A C2A C3A 117.0(4) no
O2A C2A C3A 122.4(4) no
O2A C2A C1A 120.6(4) no
N3A C3A C2A 121.2(4) no
N3A C3A C4A 116.4(4) no
C2A C3A C4A 122.4(4) no
C3A C4A C5A 118.0(4) no
N5A C5A C4A 117.3(4) no
N5A C5A C6A 120.2(4) no
C4A C5A C6A 122.4(4) no
C1A C6A C5A 119.2(4) no
O12A C11A C1A 114.2(4) no
O11A C11A O12A 124.5(4) no
O11A C11A C1A 121.4(4) no
C3A C4A H4A 121.00 no
C5A C4A H4A 121.00 no
C5A C6A H6A 120.00 no
C1A C6A H6A 120.00 no
S1B C2B N3B 109.7(3) no
S1B C2B N21B 126.3(3) no
N3B C2B N21B 124.0(4) no
S1B C5B N4B 114.8(3) no
N4B C5B C51B 124.5(4) no
S1B C5B C51B 120.7(3) no
C5B C51B C56B 120.4(4) no
C52B C51B C56B 118.2(4) no
C5B C51B C52B 121.3(4) no
C51B C52B C53B 120.8(4) no
C52B C53B C54B 119.7(4) no
Br1B C54B C53B 120.6(4) no
C53B C54B C55B 120.5(4) no
Br1B C54B C55B 118.9(4) no
C54B C55B C56B 119.8(5) no
C51B C56B C55B 121.0(4) no
C51B C52B H52B 120.00 no
C53B C52B H52B 120.00 no
C52B C53B H53B 120.00 no
C54B C53B H53B 120.00 no
C54B C55B H55B 120.00 no
C56B C55B H55B 120.00 no
C51B C56B H56B 120.00 no
C55B C56B H56B 119.00 no

loop_
_geom_bond_atom_site_label_1
_geom_bond_atom_site_label_2
_geom_bond_distance
_geom_bond_publ_flag
Br1B C54B 1.886(4) no
S1B C5B 1.756(4) no
S1B C2B 1.720(4) no
O2A C2A 1.311(5) no
O11A C11A 1.220(5) no
O12A C11A 1.296(5) no
O31A N3A 1.232(4) no
O32A N3A 1.227(5) no
O51A N5A 1.222(5) no
O52A N5A 1.226(5) no
O12A H12A 0.8700 no
N3A C3A 1.456(6) no
N5A C5A 1.460(5) no
N3B C2B 1.337(5) no
N3B N4B 1.360(4) no
N4B C5B 1.287(5) no
N21B C2B 1.302(5) no
N3B H3B 0.8800 no
N21B H22B 0.8800 no
N21B H21B 0.8800 no
C1A C6A 1.387(6) no
C1A C11A 1.506(6) no
C1A C2A 1.416(6) no
C2A C3A 1.409(6) no
C3A C4A 1.380(6) no
C4A C5A 1.384(6) no
C5A C6A 1.374(6) no
C4A H4A 0.9500 no
C6A H6A 0.9500 no
C5B C51B 1.461(6) no
C51B C56B 1.398(6) no
C51B C52B 1.388(6) no
C52B C53B 1.376(7) no
C53B C54B 1.387(7) no
C54B C55B 1.367(7) no
C55B C56B 1.375(7) no
C52B H52B 0.9500 no
C53B H53B 0.9500 no
C55B H55B 0.9500 no
C56B H56B 0.9500 no

loop_
_geom_hbond_atom_site_label_D
_geom_hbond_atom_site_label_H
_geom_hbond_atom_site_label_A
_geom_hbond_site_symmetry_A
_geom_hbond_distance_DH
_geom_hbond_distance_HA
_geom_hbond_distance_DA
_geom_hbond_angle_DHA
_geom_hbond_publ_flag
O12A H12A O2A . 0.87 1.57 2.418(4) 164 yes
N3B H3B O11A . 0.88 1.87 2.744(4) 172 yes
N21B H21B O12A . 0.88 1.89 2.747(4) 166 yes
N21B H22B O2A 2_665 0.88 2.22 2.897(4) 134 yes
N21B H22B O31A 2_665 0.88 2.19 2.986(5) 150 yes
C4A H4A O32A 2_475 0.95 2.44 3.284(5) 148 yes
C56B H56B O51A 1_745 0.95 2.44 3.364(5) 164 yes
C56B H56B S1B . 0.95 2.64 3.081(5) 109 no

loop_
_geom_torsion_atom_site_label_1
_geom_torsion_atom_site_label_2
_geom_torsion_atom_site_label_3
_geom_torsion_atom_site_label_4
_geom_torsion
_geom_torsion_publ_flag
C2B S1B C5B C51B 179.2(4) no
C2B S1B C5B N4B -1.5(3) no
C5B S1B C2B N3B 1.5(3) no
C5B S1B C2B N21B -178.6(4) no
O32A N3A C3A C2A -147.8(4) no
O31A N3A C3A C4A -148.7(4) no
O32A N3A C3A C4A 30.3(5) no
O31A N3A C3A C2A 33.3(6) no
O51A N5A C5A C4A -1.1(6) no
O51A N5A C5A C6A 179.5(4) no
O52A N5A C5A C4A 178.0(4) no
O52A N5A C5A C6A -1.5(6) no
N4B N3B C2B N21B 178.7(4) no
C2B N3B N4B C5B 0.3(5) no
N4B N3B C2B S1B -1.4(4) no
N3B N4B C5B C51B -179.8(4) no
N3B N4B C5B S1B 0.9(4) no
C6A C1A C2A C3A -0.8(6) no
C6A C1A C2A O2A 178.3(4) no
C2A C1A C6A C5A 0.2(6) no
C11A C1A C2A O2A 0.0(6) no
C11A C1A C2A C3A -179.1(4) no
C2A C1A C11A O11A -178.0(4) no
C2A C1A C11A O12A 2.2(6) no
C6A C1A C11A O11A 3.7(6) no
C6A C1A C11A O12A -176.2(4) no
C11A C1A C6A C5A 178.5(4) no
O2A C2A C3A N3A 0.1(6) no
O2A C2A C3A C4A -177.8(4) no
C1A C2A C3A C4A 1.3(6) no
C1A C2A C3A N3A 179.2(4) no
C2A C3A C4A C5A -1.1(6) no
N3A C3A C4A C5A -179.0(4) no
C3A C4A C5A N5A -179.1(4) no
C3A C4A C5A C6A 0.3(6) no
C4A C5A C6A C1A 0.1(7) no
N5A C5A C6A C1A 179.5(4) no
S1B C5B C51B C52B 178.1(4) no
S1B C5B C51B C56B -3.0(6) no
N4B C5B C51B C52B -1.1(7) no
N4B C5B C51B C56B 177.8(4) no
C5B C51B C52B C53B -179.1(4) no
C56B C51B C52B C53B 2.0(7) no
C5B C51B C56B C55B 179.3(4) no
C52B C51B C56B C55B -1.7(7) no
C51B C52B C53B C54B -0.7(7) no
C52B C53B C54B Br1B 178.7(4) no
C52B C53B C54B C55B -1.0(7) no
Br1B C54B C55B C56B -178.4(4) no
C53B C54B C55B C56B 1.3(7) no
C54B C55B C56B C51B 0.1(7) no
